data_9000940
loop_
_publ_author_name
'Tettenhorst, R. T.'
'Corbato, C. E.'

_publ_section_title
;
 Crystal structure of germanite, Cu26Ge4Fe4S32, determined by powder X-ray
 diffraction
;
_journal_name_full 'American Mineralogist'
_journal_page_first 943
_journal_page_last 947
_journal_volume 69
_journal_year 1984
_chemical_formula_sum 'Cu13 Fe2 Ge2 S16'
_chemical_name_mineral Germanite
_space_group_IT_number 218
_symmetry_space_group_name_Hall 'P -4n 2 3'
_symmetry_space_group_name_H-M 'P -4 3 n'
_cell_angle_alpha 90
_cell_angle_beta 90
_cell_angle_gamma 90
_cell_length_a 10.5862
_cell_length_b 10.5862
_cell_length_c 10.5862
_cell_formula_units_Z 2
_cell_volume 1186.370
_database_code_amcsd 0000959
_exptl_crystal_density_diffrn 4.468
_cod_original_formula_sum 'Cu13 (Ge2 Fe2) S16'
_cod_database_code 9000940

loop_
_space_group_symop_operation_xyz
x,y,z
-z,x,-y
-y,z,-x
-x,y,-z
1/2+x,1/2-z,1/2-y
1/2+z,1/2-y,1/2-x
1/2+y,1/2-x,1/2-z
1/2+x,1/2+z,1/2+y
1/2+z,1/2+y,1/2+x
1/2+y,1/2+x,1/2+z
-z,-x,y
-y,-z,x
-x,-y,z
z,-x,-y
y,-z,-x
x,-y,-z
1/2-x,1/2+z,1/2-y
1/2-z,1/2+y,1/2-x
1/2-y,1/2+x,1/2-z
1/2-x,1/2-z,1/2+y
1/2-z,1/2-y,1/2+x
1/2-y,1/2-x,1/2+z
z,x,y
y,z,x

loop_
_atom_site_label
_atom_site_fract_x
_atom_site_fract_y
_atom_site_fract_z
_atom_site_occupancy
_atom_site_U_iso_or_equiv
Cu1 0.00000 0.00000 0.00000 1.00000 0.01520
Cu2 0.25000 0.50000 0.00000 1.00000 0.01520
Cu3 0.25000 0.00000 0.50000 1.00000 0.01520
Cu4 0.25700 0.00000 0.00000 1.00000 0.01520
Ge 0.24000 0.24000 0.24000 0.50000 0.01646
Fe 0.24000 0.24000 0.24000 0.50000 0.01646
S1 0.12100 0.12100 0.12100 1.00000 0.01646
S2 0.37900 0.36400 0.12100 1.00000 0.01646

loop_
_cod_related_entry_id
_cod_related_entry_database
_cod_related_entry_code
1 AMCSD 0000959
